data_4345876
loop_
_publ_author_name
'Liu, Guangfeng'
'Liu, Jie'
'Nie, Lina'
'Ban, Rui'
'Armatas, Gerasimos S.'
'Tao, Xutang'
'Zhang, Qichun'

_publ_section_title
;
 Surfactant 1-Hexadecyl-3-methylimidazolium Chloride Can Convert
 One-Dimensional Viologen Bromoplumbate into Zero-Dimensional.
;
_journal_issue 10
_journal_name_full 'Inorganic chemistry'
_journal_page_first 5498
_journal_page_last 5501
_journal_paper_doi 10.1021/acs.inorgchem.7b00648
_journal_volume 56
_journal_year 2017
_chemical_formula_sum 'C24 H32 Br9 N3 Pb3'
_chemical_formula_weight 1703.28
_space_group_crystal_system monoclinic
_space_group_IT_number 14
_space_group_name_Hall '-P 2ybc'
_space_group_name_H-M_alt 'P 1 21/c 1'
_symmetry_space_group_name_Hall '-P 2ybc'
_symmetry_space_group_name_H-M 'P 1 21/c 1'
_atom_sites_solution_hydrogens geom
_audit_creation_method SHELXL-2014/7
_cell_angle_alpha 90
_cell_angle_beta 90.0047(19)
_cell_angle_gamma 90
_cell_formula_units_Z 4
_cell_length_a 12.3896(17)
_cell_length_b 13.6687(19)
_cell_length_c 23.797(3)
_cell_measurement_reflns_used 5045
_cell_measurement_temperature 296(2)
_cell_measurement_theta_max 23.42
_cell_measurement_theta_min 2.22
_cell_volume 4030.0(9)
_computing_cell_refinement 'Bruker SAINT'
_computing_data_collection 'Bruker APEX3'
_computing_data_reduction 'Bruker SAINT'
_computing_molecular_graphics 'Bruker SHELXTL'
_computing_publication_material 'Bruker SHELXTL'
_computing_structure_refinement 'SHELXL-2014 (Sheldrick 2014)'
_computing_structure_solution 'SHELXS-97 (Sheldrick 2008)'
_diffrn_ambient_temperature 296(2)
_diffrn_measured_fraction_theta_full 1.000
_diffrn_measured_fraction_theta_max 0.998
_diffrn_measurement_device_type 'Bruker APEX-II CCD'
_diffrn_measurement_method '\f and \w scans'
_diffrn_radiation_type MoK\a
_diffrn_radiation_wavelength 0.71073
_diffrn_reflns_av_R_equivalents 0.0929
_diffrn_reflns_av_unetI/netI 0.0646
_diffrn_reflns_Laue_measured_fraction_full 1.000
_diffrn_reflns_Laue_measured_fraction_max 0.998
_diffrn_reflns_limit_h_max 15
_diffrn_reflns_limit_h_min -15
_diffrn_reflns_limit_k_max 17
_diffrn_reflns_limit_k_min -17
_diffrn_reflns_limit_l_max 29
_diffrn_reflns_limit_l_min -29
_diffrn_reflns_number 43076
_diffrn_reflns_point_group_measured_fraction_full 1.000
_diffrn_reflns_point_group_measured_fraction_max 0.998
_diffrn_reflns_theta_full 25.242
_diffrn_reflns_theta_max 26.474
_diffrn_reflns_theta_min 1.644
_exptl_absorpt_coefficient_mu 21.445
_exptl_absorpt_correction_T_max 0.0300
_exptl_absorpt_correction_T_min 0.012
_exptl_absorpt_correction_type multi-scan
_exptl_absorpt_process_details 'Bruker SADABS'
_exptl_crystal_colour yellow
_exptl_crystal_density_diffrn 2.807
_exptl_crystal_description prism
_exptl_crystal_F_000 3032
_exptl_crystal_size_max 0.341
_exptl_crystal_size_mid 0.186
_exptl_crystal_size_min 0.154
_refine_diff_density_max 1.738
_refine_diff_density_min -0.914
_refine_diff_density_rms 0.203
_refine_ls_extinction_method none
_refine_ls_goodness_of_fit_ref 1.016
_refine_ls_hydrogen_treatment constr
_refine_ls_matrix_type full
_refine_ls_number_parameters 355
_refine_ls_number_reflns 8301
_refine_ls_number_restraints 22
_refine_ls_restrained_S_all 1.015
_refine_ls_R_factor_all 0.0804
_refine_ls_R_factor_gt 0.0416
_refine_ls_shift/su_max 0.001
_refine_ls_shift/su_mean 0.000
_refine_ls_structure_factor_coef Fsqd
_refine_ls_weighting_details 'w=1/[\s^2^(Fo^2^)+(0.0495P)^2^+1.9318P] where P=(Fo^2^+2Fc^2^)/3'
_refine_ls_weighting_scheme calc
_refine_ls_wR_factor_gt 0.0980
_refine_ls_wR_factor_ref 0.1126
_reflns_Friedel_coverage 0.000
_reflns_number_gt 5502
_reflns_number_total 8301
_reflns_threshold_expression 'I > 2\s(I)'
_cod_data_source_file ic7b00648_si_003.cif
_cod_data_source_block propyl_alcohol_a
_cod_original_cell_volume 4029.9(10)
_cod_database_code 4345876
_shelx_shelxl_version_number 2014/7
_shelx_space_group_comment
;
The symmetry employed for this shelxl refinement is uniquely defined
by the following loop, which should always be used as a source of
symmetry information in preference to the above space-group names.
They are only intended as comments.
;
_shelx_estimated_absorpt_t_min 0.051
_shelx_estimated_absorpt_t_max 0.137

loop_
_space_group_symop_operation_xyz
'x, y, z'
'-x, y+1/2, -z+1/2'
'-x, -y, -z'
'x, -y-1/2, z-1/2'

loop_
_atom_site_label
_atom_site_type_symbol
_atom_site_fract_x
_atom_site_fract_y
_atom_site_fract_z
_atom_site_U_iso_or_equiv
_atom_site_adp_type
_atom_site_occupancy
_atom_site_site_symmetry_order
_atom_site_calc_flag
_atom_site_refinement_flags_posn
_atom_site_refinement_flags_adp
Pb1 Pb 0.83395(3) 0.48703(3) 0.44966(2) 0.03747(11) Uani 1 1 d . .
C1 C 0.7726(10) 0.9217(10) 0.4724(5) 0.066(3) Uani 1 1 d . .
H1 H 0.7325 0.8645 0.4689 0.079 Uiso 1 1 calc R U
N1 N 0.7266(7) 1.0089(7) 0.4619(4) 0.057(3) Uani 1 1 d . .
Pb02 Pb 0.50821(3) 0.65777(3) 0.50114(2) 0.04108(12) Uani 1 1 d . .
C2 C 0.8792(10) 0.9176(8) 0.4883(5) 0.063(3) Uani 1 1 d . .
H2 H 0.9103 0.8573 0.4964 0.076 Uiso 1 1 calc R U
Pb2 Pb 0.83461(3) 0.65726(3) 0.60574(2) 0.04435(13) Uani 1 1 d . .
N2 N 0.0624(7) 0.7205(6) 0.2967(4) 0.049(2) Uani 1 1 d . .
N3 N 0.6081(7) 0.6118(7) 0.2611(4) 0.053(2) Uani 1 1 d . .
C3 C 0.9421(8) 1.0035(8) 0.4923(5) 0.048(3) Uani 1 1 d . .
Br3 Br 0.69990(8) 0.66112(7) 0.41356(5) 0.0454(3) Uani 1 1 d . .
Br4 Br 0.96439(8) 0.46216(8) 0.34696(5) 0.0467(3) Uani 1 1 d . .
C4 C 0.8898(10) 1.0917(8) 0.4813(6) 0.066(4) Uani 1 1 d . .
H4 H 0.9270 1.1505 0.4845 0.079 Uiso 1 1 calc R U
Br5 Br 0.66551(8) 0.34411(7) 0.40084(4) 0.0415(3) Uani 1 1 d . .
C5 C 0.7825(10) 1.0913(8) 0.4659(6) 0.077(4) Uani 1 1 d . .
H5 H 0.7485 1.1504 0.4580 0.093 Uiso 1 1 calc R U
Br6 Br 0.40685(10) 0.80297(8) 0.43765(6) 0.0628(3) Uani 1 1 d . .
C6 C 0.1049(9) 0.7378(9) 0.2471(5) 0.062(3) Uani 1 1 d . .
H6 H 0.0632 0.7626 0.2179 0.075 Uiso 1 1 calc R U
Br7 Br 0.63374(8) 0.78737(8) 0.57327(5) 0.0485(3) Uani 1 1 d . .
C7 C 0.2160(10) 0.7175(9) 0.2393(5) 0.064(3) Uani 1 1 d . .
H7 H 0.2476 0.7287 0.2044 0.077 Uiso 1 1 calc R U
Br8 Br 0.93147(10) 0.83199(8) 0.63698(5) 0.0613(3) Uani 1 1 d . .
C8 C 0.2780(8) 0.6815(8) 0.2827(4) 0.046(3) Uani 1 1 d . .
Br9 Br 0.74286(10) 0.61998(9) 0.70921(5) 0.0593(3) Uani 1 1 d . .
C9 C 0.2269(8) 0.6665(8) 0.3344(4) 0.048(3) Uani 1 1 d . .
H9 H 0.2665 0.6444 0.3651 0.057 Uiso 1 1 calc R U
Br10 Br 0.66909(9) 0.48885(7) 0.55093(4) 0.0448(3) Uani 1 1 d . .
C10 C 0.1190(8) 0.6841(8) 0.3401(5) 0.050(3) Uani 1 1 d . .
H10 H 0.0846 0.6710 0.3740 0.060 Uiso 1 1 calc R U
Br11 Br 1.00020(8) 0.35242(7) 0.51157(5) 0.0450(3) Uani 1 1 d . .
C11 C 0.3929(8) 0.6578(8) 0.2750(4) 0.046(3) Uani 1 1 d . .
C15 C 0.4549(9) 0.7039(8) 0.2344(5) 0.056(3) Uani 1 1 d . .
H15 H 0.4245 0.7514 0.2113 0.067 Uiso 1 1 calc R U
C16 C 0.6087(11) 1.0143(12) 0.4446(7) 0.104(3) Uani 1 1 d . U
H16A H 0.5740 0.9525 0.4534 0.124 Uiso 1 1 calc R U
H16B H 0.5733 1.0649 0.4664 0.124 Uiso 1 1 calc R U
C17 C 0.5940(11) 1.0346(13) 0.3862(7) 0.104(3) Uani 1 1 d . U
H17 H 0.5567 1.0892 0.3732 0.125 Uiso 1 1 calc R U
C18 C 0.6402(11) 0.9658(12) 0.3503(7) 0.106(3) Uani 1 1 d . U
H18A H 0.6082 0.9713 0.3137 0.159 Uiso 1 1 calc R U
H18B H 0.6279 0.9013 0.3648 0.159 Uiso 1 1 calc R U
H18C H 0.7165 0.9775 0.3476 0.159 Uiso 1 1 calc R U
C19 C -0.0543(8) 0.7404(9) 0.3055(6) 0.065(4) Uani 1 1 d . .
H19A H -0.0885 0.6818 0.3200 0.078 Uiso 1 1 calc R U
H19B H -0.0872 0.7556 0.2696 0.078 Uiso 1 1 calc R U
C20 C -0.0748(12) 0.8230(12) 0.3452(8) 0.103(5) Uani 1 1 d . .
H20A H -0.1518 0.8353 0.3468 0.123 Uiso 1 1 calc R U
H20B H -0.0515 0.8038 0.3825 0.123 Uiso 1 1 calc R U
C21 C -0.0212(12) 0.9107(11) 0.3299(8) 0.119(6) Uani 1 1 d . .
H21A H -0.0694 0.9650 0.3345 0.178 Uiso 1 1 calc R U
H21B H 0.0013 0.9067 0.2914 0.178 Uiso 1 1 calc R U
H21C H 0.0409 0.9196 0.3535 0.178 Uiso 1 1 calc R U
C22 C 0.7237(8) 0.5853(10) 0.2540(6) 0.074(4) Uani 1 1 d . .
H22A H 0.7563 0.6300 0.2273 0.089 Uiso 1 1 calc R U
H22B H 0.7603 0.5939 0.2897 0.089 Uiso 1 1 calc R U
C23 C 0.7414(14) 0.4836(15) 0.2343(9) 0.143(6) Uani 1 1 d . U
H23A H 0.8183 0.4738 0.2289 0.172 Uiso 1 1 calc R U
H23B H 0.7183 0.4391 0.2637 0.172 Uiso 1 1 calc R U
C24 C 0.6886(14) 0.4583(15) 0.1849(8) 0.144(6) Uani 1 1 d . U
H24A H 0.6771 0.3889 0.1841 0.215 Uiso 1 1 calc R U
H24B H 0.7319 0.4773 0.1533 0.215 Uiso 1 1 calc R U
H24C H 0.6203 0.4914 0.1833 0.215 Uiso 1 1 calc R U
C14 C 0.5636(9) 0.6782(9) 0.2283(5) 0.061(3) Uani 1 1 d . .
H14 H 0.6050 0.7084 0.2008 0.073 Uiso 1 1 calc R U
C13 C 0.5511(9) 0.5675(8) 0.3023(5) 0.054(3) Uani 1 1 d . .
H13 H 0.5847 0.5228 0.3260 0.064 Uiso 1 1 calc R U
C12 C 0.4433(9) 0.5885(9) 0.3091(4) 0.056(3) Uani 1 1 d . .
H12 H 0.4037 0.5563 0.3367 0.067 Uiso 1 1 calc R U

loop_
_atom_site_aniso_label
_atom_site_aniso_U_11
_atom_site_aniso_U_22
_atom_site_aniso_U_33
_atom_site_aniso_U_23
_atom_site_aniso_U_13
_atom_site_aniso_U_12
Pb1 0.0390(2) 0.0405(2) 0.0329(2) -0.00123(18) 0.00295(17) 0.00171(16)
C1 0.081(9) 0.074(9) 0.044(8) 0.004(7) -0.009(7) -0.019(7)
N1 0.046(5) 0.068(7) 0.056(7) -0.011(5) 0.008(5) -0.009(5)
Pb02 0.0433(2) 0.0371(2) 0.0428(3) -0.00019(18) -0.00736(18) -0.00166(16)
C2 0.079(9) 0.047(7) 0.063(9) 0.015(6) -0.015(7) -0.021(6)
Pb2 0.0481(2) 0.0476(2) 0.0374(3) -0.00872(19) 0.00322(18) -0.00824(18)
N2 0.046(5) 0.051(5) 0.051(6) 0.004(5) -0.005(5) -0.006(4)
N3 0.046(5) 0.064(6) 0.049(6) -0.005(5) -0.001(5) -0.012(5)
C3 0.061(7) 0.045(6) 0.037(7) 0.002(5) 0.007(6) -0.006(5)
Br3 0.0509(6) 0.0447(6) 0.0406(6) 0.0045(5) 0.0080(5) 0.0063(5)
Br4 0.0492(6) 0.0530(6) 0.0379(6) -0.0015(5) 0.0064(5) 0.0084(5)
C4 0.072(8) 0.031(6) 0.095(11) -0.013(6) -0.001(7) -0.008(6)
Br5 0.0444(6) 0.0467(6) 0.0336(6) -0.0125(5) 0.0078(5) -0.0151(4)
C5 0.058(8) 0.042(7) 0.132(14) -0.011(8) 0.003(8) -0.008(6)
Br6 0.0786(8) 0.0474(6) 0.0624(9) 0.0077(6) -0.0191(7) 0.0022(6)
C6 0.060(8) 0.080(9) 0.047(8) 0.013(7) -0.018(6) 0.011(7)
Br7 0.0490(6) 0.0503(6) 0.0461(7) -0.0070(5) -0.0090(5) -0.0024(5)
C7 0.079(9) 0.083(9) 0.032(7) 0.025(6) 0.002(6) 0.002(7)
Br8 0.0734(8) 0.0502(7) 0.0601(8) -0.0011(6) -0.0102(6) -0.0172(6)
C8 0.048(6) 0.059(7) 0.032(6) 0.012(5) -0.005(5) 0.001(5)
Br9 0.0686(8) 0.0637(7) 0.0455(7) 0.0013(6) 0.0094(6) -0.0062(6)
C9 0.044(6) 0.066(7) 0.032(6) 0.020(6) -0.001(5) 0.005(5)
Br10 0.0649(7) 0.0387(5) 0.0309(6) 0.0024(5) -0.0035(5) -0.0046(5)
C10 0.043(6) 0.061(7) 0.045(7) 0.020(6) 0.006(5) 0.002(5)
Br11 0.0585(7) 0.0373(5) 0.0391(6) 0.0026(5) -0.0016(5) -0.0019(5)
C11 0.042(6) 0.067(7) 0.030(6) 0.013(5) 0.003(5) 0.000(5)
C15 0.056(7) 0.068(8) 0.045(7) 0.010(6) 0.019(6) -0.004(6)
C16 0.074(6) 0.150(8) 0.087(7) -0.035(7) -0.010(5) 0.032(6)
C17 0.074(6) 0.150(8) 0.088(7) -0.034(7) -0.010(5) 0.032(6)
C18 0.077(6) 0.152(8) 0.089(7) -0.034(7) -0.011(6) 0.033(6)
C19 0.039(6) 0.067(8) 0.089(10) 0.009(7) -0.007(6) 0.012(6)
C20 0.070(10) 0.115(14) 0.124(16) -0.001(12) -0.006(10) 0.018(9)
C21 0.111(13) 0.078(11) 0.167(19) 0.002(12) 0.047(12) -0.022(10)
C22 0.034(6) 0.113(11) 0.075(10) -0.022(8) 0.005(6) -0.006(7)
C23 0.104(10) 0.177(13) 0.149(15) -0.059(12) -0.026(9) 0.050(9)
C24 0.105(10) 0.177(13) 0.149(15) -0.059(12) -0.027(9) 0.050(9)
C14 0.061(8) 0.065(8) 0.057(8) 0.008(7) 0.011(6) -0.024(6)
C13 0.051(7) 0.062(7) 0.049(8) 0.009(6) -0.001(6) -0.005(6)
C12 0.053(7) 0.084(9) 0.031(7) 0.019(6) 0.005(5) -0.010(6)

loop_
_atom_type_symbol
_atom_type_description
_atom_type_scat_dispersion_real
_atom_type_scat_dispersion_imag
_atom_type_scat_source
C C 0.0033 0.0016 'International Tables Vol C Tables 4.2.6.8 and 6.1.1.4'
H H 0.0000 0.0000 'International Tables Vol C Tables 4.2.6.8 and 6.1.1.4'
Br Br -0.2901 2.4595 'International Tables Vol C Tables 4.2.6.8 and 6.1.1.4'
N N 0.0061 0.0033 'International Tables Vol C Tables 4.2.6.8 and 6.1.1.4'
Pb Pb -3.3944 10.1111 'International Tables Vol C Tables 4.2.6.8 and 6.1.1.4'

loop_
_geom_angle_atom_site_label_1
_geom_angle_atom_site_label_2
_geom_angle_atom_site_label_3
_geom_angle
_geom_angle_site_symmetry_1
_geom_angle_site_symmetry_3
Br4 Pb1 Br3 98.98(3) . .
Br4 Pb1 Br5 89.18(3) . .
Br3 Pb1 Br5 91.13(3) . .
Br4 Pb1 Br11 87.80(3) . .
Br3 Pb1 Br11 163.12(3) . .
Br5 Pb1 Br11 104.48(3) . .
Br4 Pb1 Br11 88.02(3) . 3_766
Br3 Pb1 Br11 83.87(3) . 3_766
Br5 Pb1 Br11 173.82(3) . 3_766
Br11 Pb1 Br11 80.92(3) . 3_766
Br4 Pb1 Br10 170.83(3) . .
Br3 Pb1 Br10 81.69(3) . .
Br5 Pb1 Br10 81.66(3) . .
Br11 Pb1 Br10 94.08(3) . .
Br11 Pb1 Br10 101.14(3) 3_766 .
N1 C1 C2 119.7(11) . .
N1 C1 H1 120.2 . .
C2 C1 H1 120.2 . .
C5 N1 C1 121.2(11) . .
C5 N1 C16 118.7(11) . .
C1 N1 C16 120.1(11) . .
Br6 Pb02 Br7 97.27(4) . .
Br6 Pb02 Br3 88.33(4) . .
Br7 Pb02 Br3 88.77(3) . .
Br6 Pb02 Br5 95.64(4) . 3_666
Br7 Pb02 Br5 86.22(3) . 3_666
Br3 Pb02 Br5 173.96(3) . 3_666
Br6 Pb02 Br10 85.84(3) . 3_666
Br7 Pb02 Br10 165.48(3) . 3_666
Br3 Pb02 Br10 105.53(3) . 3_666
Br5 Pb02 Br10 79.35(3) 3_666 3_666
C1 C2 C3 121.0(12) . .
C1 C2 H2 119.5 . .
C3 C2 H2 119.5 . .
Br9 Pb2 Br8 95.63(4) . .
Br9 Pb2 Br7 89.86(4) . .
Br8 Pb2 Br7 85.50(4) . .
Br9 Pb2 Br4 84.96(3) . 3_766
Br8 Pb2 Br4 90.48(4) . 3_766
Br7 Pb2 Br4 173.11(3) . 3_766
C6 N2 C10 123.2(9) . .
C6 N2 C19 118.9(10) . .
C10 N2 C19 117.9(10) . .
C14 N3 C13 121.2(10) . .
C14 N3 C22 120.3(10) . .
C13 N3 C22 118.5(10) . .
C4 C3 C2 116.7(11) . .
C4 C3 C3 123.5(12) . 3_776
C2 C3 C3 119.8(12) . 3_776
Pb1 Br3 Pb02 102.35(3) . .
Pb1 Br4 Pb2 101.24(3) . 3_766
C5 C4 C3 119.7(10) . .
C5 C4 H4 120.2 . .
C3 C4 H4 120.2 . .
Pb1 Br5 Pb02 100.78(3) . 3_666
N1 C5 C4 121.7(11) . .
N1 C5 H5 119.1 . .
C4 C5 H5 119.1 . .
N2 C6 C7 118.2(10) . .
N2 C6 H6 120.9 . .
C7 C6 H6 120.9 . .
Pb02 Br7 Pb2 102.85(3) . .
C8 C7 C6 120.9(11) . .
C8 C7 H7 119.6 . .
C6 C7 H7 119.6 . .
C7 C8 C9 117.4(10) . .
C7 C8 C11 121.7(10) . .
C9 C8 C11 120.9(9) . .
C10 C9 C8 120.2(10) . .
C10 C9 H9 119.9 . .
C8 C9 H9 119.9 . .
Pb1 Br10 Pb02 98.20(3) . 3_666
N2 C10 C9 120.1(10) . .
N2 C10 H10 120.0 . .
C9 C10 H10 120.0 . .
Pb1 Br11 Pb1 99.08(3) . 3_766
C15 C11 C12 117.8(10) . .
C15 C11 C8 121.5(10) . .
C12 C11 C8 120.8(9) . .
C11 C15 C14 119.4(11) . .
C11 C15 H15 120.3 . .
C14 C15 H15 120.3 . .
C17 C16 N1 113.3(13) . .
C17 C16 H16A 108.9 . .
N1 C16 H16A 108.9 . .
C17 C16 H16B 108.9 . .
N1 C16 H16B 108.9 . .
H16A C16 H16B 107.7 . .
C18 C17 C16 114.4(16) . .
C18 C17 H17 122.8 . .
C16 C17 H17 122.8 . .
C17 C18 H18A 109.5 . .
C17 C18 H18B 109.5 . .
H18A C18 H18B 109.5 . .
C17 C18 H18C 109.5 . .
H18A C18 H18C 109.5 . .
H18B C18 H18C 109.5 . .
N2 C19 C20 113.2(10) . .
N2 C19 H19A 108.9 . .
C20 C19 H19A 108.9 . .
N2 C19 H19B 108.9 . .
C20 C19 H19B 108.9 . .
H19A C19 H19B 107.8 . .
C21 C20 C19 113.4(15) . .
C21 C20 H20A 108.9 . .
C19 C20 H20A 108.9 . .
C21 C20 H20B 108.9 . .
C19 C20 H20B 108.9 . .
H20A C20 H20B 107.7 . .
C20 C21 H21A 109.5 . .
C20 C21 H21B 109.5 . .
H21A C21 H21B 109.5 . .
C20 C21 H21C 109.5 . .
H21A C21 H21C 109.5 . .
H21B C21 H21C 109.5 . .
C23 C22 N3 114.0(11) . .
C23 C22 H22A 108.8 . .
N3 C22 H22A 108.8 . .
C23 C22 H22B 108.8 . .
N3 C22 H22B 108.8 . .
H22A C22 H22B 107.7 . .
C24 C23 C22 115.5(17) . .
C24 C23 H23A 108.4 . .
C22 C23 H23A 108.4 . .
C24 C23 H23B 108.4 . .
C22 C23 H23B 108.4 . .
H23A C23 H23B 107.5 . .
C23 C24 H24A 109.5 . .
C23 C24 H24B 109.5 . .
H24A C24 H24B 109.5 . .
C23 C24 H24C 109.5 . .
H24A C24 H24C 109.5 . .
H24B C24 H24C 109.5 . .
N3 C14 C15 121.0(11) . .
N3 C14 H14 119.5 . .
C15 C14 H14 119.5 . .
N3 C13 C12 120.0(11) . .
N3 C13 H13 120.0 . .
C12 C13 H13 120.0 . .
C13 C12 C11 120.5(10) . .
C13 C12 H12 119.8 . .
C11 C12 H12 119.8 . .

loop_
_geom_bond_atom_site_label_1
_geom_bond_atom_site_label_2
_geom_bond_distance
_geom_bond_site_symmetry_2
Pb1 Br4 2.9497(11) .
Pb1 Br3 3.0263(11) .
Pb1 Br5 3.0856(10) .
Pb1 Br11 3.1302(11) .
Pb1 Br11 3.1447(11) 3_766
Pb1 Br10 3.1593(12) .
C1 N1 1.343(14) .
C1 C2 1.374(16) .
C1 H1 0.9300 .
N1 C5 1.326(13) .
N1 C16 1.520(16) .
Pb02 Br6 2.7926(12) .
Pb02 Br7 2.9161(11) .
Pb02 Br3 3.1601(11) .
Pb02 Br5 3.1739(11) 3_666
Pb02 Br10 3.2213(11) 3_666
C2 C3 1.413(14) .
C2 H2 0.9300 .
Pb2 Br9 2.7595(13) .
Pb2 Br8 2.7743(12) .
Pb2 Br7 3.1549(12) .
Pb2 Br4 3.1831(11) 3_766
N2 C6 1.314(14) .
N2 C10 1.342(13) .
N2 C19 1.485(12) .
N3 C14 1.317(14) .
N3 C13 1.351(13) .
N3 C22 1.487(13) .
C3 C4 1.393(14) .
C3 C3 1.48(2) 3_776
Br4 Pb2 3.1831(11) 3_766
C4 C5 1.379(16) .
C4 H4 0.9300 .
Br5 Pb02 3.1740(11) 3_666
C5 H5 0.9300 .
C6 C7 1.416(15) .
C6 H6 0.9300 .
C7 C8 1.377(14) .
C7 H7 0.9300 .
C8 C9 1.401(14) .
C8 C11 1.471(14) .
C9 C10 1.365(13) .
C9 H9 0.9300 .
Br10 Pb02 3.2212(11) 3_666
C10 H10 0.9300 .
Br11 Pb1 3.1448(11) 3_766
C11 C15 1.387(14) .
C11 C12 1.394(14) .
C15 C14 1.399(15) .
C15 H15 0.9300 .
C16 C17 1.43(2) .
C16 H16A 0.9700 .
C16 H16B 0.9700 .
C17 C18 1.394(19) .
C17 H17 0.9300 .
C18 H18A 0.9600 .
C18 H18B 0.9600 .
C18 H18C 0.9600 .
C19 C20 1.493(18) .
C19 H19A 0.9700 .
C19 H19B 0.9700 .
C20 C21 1.417(18) .
C20 H20A 0.9700 .
C20 H20B 0.9700 .
C21 H21A 0.9600 .
C21 H21B 0.9600 .
C21 H21C 0.9600 .
C22 C23 1.48(2) .
C22 H22A 0.9700 .
C22 H22B 0.9700 .
C23 C24 1.39(2) .
C23 H23A 0.9700 .
C23 H23B 0.9700 .
C24 H24A 0.9600 .
C24 H24B 0.9600 .
C24 H24C 0.9600 .
C14 H14 0.9300 .
C13 C12 1.376(14) .
C13 H13 0.9300 .
C12 H12 0.9300 .
